data_7050450
loop_
_publ_author_name
'Shan, Ning'
'Bond, Andrew D.'
'Jones, William'

_publ_section_title
;
 Supramolecular architectures of cyclohexane-1, 3cis,
 5cis-tricarboxylic acid in acid&#x2236;base complexes
;
_journal_issue 2
_journal_name_full 'New Journal of Chemistry'
_journal_page_first 365
_journal_paper_doi 10.1039/b208686g
_journal_volume 27
_journal_year 2003
_chemical_formula_moiety 'C9 H12 O6, C2 H3 N1'
_chemical_formula_sum 'C11 H15 N O6'
_chemical_formula_weight 257.24
_chemical_melting_point ?
_chemical_name_common CTA/An
_chemical_name_systematic
;
cyclohexane-1,3cis,5cis-tricaboxylic acid--acetonitrile(1/1)'  
;
_space_group_IT_number 61
_symmetry_cell_setting orthorhombic
_symmetry_space_group_name_Hall '-P 2ac 2ab'
_symmetry_space_group_name_H-M 'P b c a'
_atom_sites_solution_hydrogens geom
_atom_sites_solution_primary direct
_atom_sites_solution_secondary difmap
_cell_angle_alpha 90.00
_cell_angle_beta 90.00
_cell_angle_gamma 90.00
_cell_formula_units_Z 8
_cell_length_a 6.8309(5)
_cell_length_b 16.0470(13)
_cell_length_c 22.8001(11)
_cell_measurement_reflns_used 14900
_cell_measurement_temperature 180(2)
_cell_measurement_theta_max 25.03
_cell_measurement_theta_min 1.00
_cell_volume 2499.2(3)
_computing_cell_refinement
;
HKL Scalepack (Otwinowski & Minor 1997)
;
_computing_data_collection 'Collect (Nonius B.V. 1998)'
_computing_data_reduction
;
HKL Denzo and Scalepack (Otwinowski & Minor 1997)
;
_computing_publication_material 'SHELXL-97 (Sheldrick, 1997)'
_computing_structure_refinement 'SHELXL-97 (Sheldrick, 1997)'
_computing_structure_solution 'SHELXS-97 (Sheldrick, 1990)'
_diffrn_ambient_temperature 180(2)
_diffrn_measured_fraction_theta_full 0.859
_diffrn_measured_fraction_theta_max 0.859
_diffrn_measurement_device_type 'Nonius Kappa CCD'
_diffrn_measurement_method 'Thin slice \w nd \f scans'
_diffrn_radiation_monochromator graphite
_diffrn_radiation_source 'fine-focus sealed tube'
_diffrn_radiation_type MoK\a
_diffrn_radiation_wavelength 0.71069
_diffrn_reflns_av_R_equivalents 0.0813
_diffrn_reflns_av_sigmaI/netI 0.0639
_diffrn_reflns_limit_h_max 8
_diffrn_reflns_limit_h_min -6
_diffrn_reflns_limit_k_max 18
_diffrn_reflns_limit_k_min -18
_diffrn_reflns_limit_l_max 27
_diffrn_reflns_limit_l_min -26
_diffrn_reflns_number 11013
_diffrn_reflns_theta_full 25.03
_diffrn_reflns_theta_max 25.03
_diffrn_reflns_theta_min 3.57
_diffrn_standards_number 0
_exptl_absorpt_coefficient_mu 0.112
_exptl_absorpt_correction_T_max 0.9989
_exptl_absorpt_correction_T_min 0.9768
_exptl_absorpt_correction_type multi-scan
_exptl_absorpt_process_details 'Sortav Blessing (1995)'
_exptl_crystal_colour colourless
_exptl_crystal_density_diffrn 1.367
_exptl_crystal_density_method 'not measured'
_exptl_crystal_description plate
_exptl_crystal_F_000 1088
_exptl_crystal_size_max 0.21
_exptl_crystal_size_mid 0.18
_exptl_crystal_size_min 0.01
_refine_diff_density_max 0.266
_refine_diff_density_min -0.242
_refine_diff_density_rms 0.051
_refine_ls_extinction_coef none
_refine_ls_extinction_method none
_refine_ls_goodness_of_fit_ref 1.040
_refine_ls_hydrogen_treatment mixed
_refine_ls_matrix_type full
_refine_ls_number_parameters 175
_refine_ls_number_reflns 2180
_refine_ls_number_restraints 6
_refine_ls_restrained_S_all 1.039
_refine_ls_R_factor_all 0.0950
_refine_ls_R_factor_gt 0.0535
_refine_ls_shift/su_max 0.004
_refine_ls_shift/su_mean 0.000
_refine_ls_structure_factor_coef Fsqd
_refine_ls_weighting_details 'w=1/[\s^2^(Fo^2^)+(0.0583P)^2^+1.3126P] where P=(Fo^2^+2Fc^2^)/3'
_refine_ls_weighting_scheme calc
_refine_ls_wR_factor_gt 0.1164
_refine_ls_wR_factor_ref 0.1369
_reflns_number_gt 1449
_reflns_number_total 2180
_reflns_threshold_expression >2sigma(I)
_cod_data_source_file b208686g.txt
_cod_data_source_block CTAAn
_cod_depositor_comments
;
The following automatic conversions were performed:
'_symmetry_cell_setting' value 'Orthorhombic' changed to 'orthorhombic'
according to '/home/adriana/struct/CIF-dictionaries/cif_core.dic'
dictionary named 'cif_core.dic' version 2.4.1 from 2010-06-29.

Automatic conversion script
Id: cif_fix_enum 1555 2011-01-17 13:19:09Z saulius 

The following automatic conversions were performed:

'_chemical_melting_point' value 'not measured' was changed to '?' -
the value is undefined or not given.

Automatic conversion script
Id: cif_fix_values 1569 2011-02-09 13:29:24Z adriana 

The following automatic conversions were performed:

'_refine_ls_weighting_scheme' value 'calc
w=1/[\s^2^(Fo^2^)+(0.0583P)^2^+1.3126P] where P=(Fo^2^+2Fc^2^)/3' was
changed to 'calc'. New tag '_refine_ls_weighting_details' was
created. The value of the new tag was set to
'w=1/[\s^2^(Fo^2^)+(0.0583P)^2^+1.3126P] where P=(Fo^2^+2Fc^2^)/3'.

Automatic conversion script
Id: cif_fix_values 3143 2015-03-26 13:38:13Z robertas 
;
_cod_database_code 7050450

loop_
_symmetry_equiv_pos_as_xyz
'x, y, z'
'x+1/2, -y+1/2, -z'
'-x, y+1/2, -z+1/2'
'-x+1/2, -y, z+1/2'
'-x, -y, -z'
'-x-1/2, y-1/2, z'
'x, -y-1/2, z-1/2'
'x-1/2, y, -z-1/2'

loop_
_atom_site_label
_atom_site_type_symbol
_atom_site_fract_x
_atom_site_fract_y
_atom_site_fract_z
_atom_site_U_iso_or_equiv
_atom_site_adp_type
_atom_site_occupancy
_atom_site_calc_flag
_atom_site_refinement_flags
_atom_site_disorder_assembly
_atom_site_disorder_group
C1 C 0.0717(4) -0.10692(16) 0.16178(11) 0.0238(6) Uani 1 d . . .
H1 H -0.0237 -0.1070 0.1285 0.029 Uiso 1 calc R . .
C2 C 0.0410(4) -0.02834(16) 0.19825(11) 0.0263(6) Uani 1 d . . .
H2A H 0.1245 -0.0310 0.2337 0.032 Uiso 1 calc R . .
H2B H -0.0972 -0.0256 0.2112 0.032 Uiso 1 calc R . .
C3 C 0.0910(4) 0.05042(16) 0.16333(11) 0.0248(6) Uani 1 d . . .
H3 H -0.0021 0.0551 0.1297 0.030 Uiso 1 calc R . .
C4 C 0.3004(4) 0.04629(16) 0.13910(11) 0.0252(6) Uani 1 d . . .
H4A H 0.3268 0.0966 0.1153 0.030 Uiso 1 calc R . .
H4B H 0.3945 0.0455 0.1721 0.030 Uiso 1 calc R . .
C5 C 0.3294(4) -0.03100(16) 0.10155(11) 0.0252(6) Uani 1 d . . .
H5 H 0.2390 -0.0279 0.0671 0.030 Uiso 1 calc R . .
C6 C 0.2819(4) -0.11036(16) 0.13679(11) 0.0263(6) Uani 1 d . . .
H6A H 0.3765 -0.1162 0.1694 0.032 Uiso 1 calc R . .
H6B H 0.2952 -0.1597 0.1110 0.032 Uiso 1 calc R . .
C7 C 0.0374(4) -0.18277(17) 0.19898(11) 0.0251(6) Uani 1 d D . .
O1 O 0.0827(3) -0.18540(11) 0.25122(8) 0.0328(5) Uani 1 d . . .
O2 O -0.0385(3) -0.24655(12) 0.17135(8) 0.0371(5) Uani 1 d D . .
H2 H -0.061(4) -0.2871(15) 0.1941(12) 0.045 Uiso 1 d D . .
C8 C 0.0686(4) 0.12620(16) 0.20158(12) 0.0249(6) Uani 1 d D . .
O3 O 0.1113(3) 0.12739(11) 0.25374(8) 0.0340(5) Uani 1 d . . .
O4 O 0.0010(3) 0.19217(12) 0.17392(8) 0.0388(5) Uani 1 d D . .
H4 H -0.025(4) 0.2317(16) 0.1966(12) 0.047 Uiso 1 d D . .
C9 C 0.5360(4) -0.03636(17) 0.07956(12) 0.0299(7) Uani 1 d D . .
O5 O 0.6715(3) 0.00235(15) 0.09811(10) 0.0535(7) Uani 1 d . . .
O6 O 0.5560(3) -0.09263(15) 0.03656(10) 0.0494(6) Uani 1 d D . .
H6 H 0.677(4) -0.098(2) 0.0279(13) 0.059 Uiso 1 d D . .
N1 N 0.0669(5) 0.12347(19) 0.00576(13) 0.0583(9) Uani 1 d . . .
C10 C -0.0686(5) 0.1525(2) 0.02569(13) 0.0392(8) Uani 1 d . . .
C11 C -0.2416(5) 0.1903(2) 0.05172(15) 0.0473(9) Uani 1 d . . .
H11A H -0.2878 0.1555 0.0842 0.057 Uiso 1 calc R . .
H11B H -0.3447 0.1948 0.0220 0.057 Uiso 1 calc R . .
H11C H -0.2087 0.2459 0.0665 0.057 Uiso 1 calc R . .

loop_
_atom_site_aniso_label
_atom_site_aniso_U_11
_atom_site_aniso_U_22
_atom_site_aniso_U_33
_atom_site_aniso_U_23
_atom_site_aniso_U_13
_atom_site_aniso_U_12
C1 0.0277(15) 0.0195(15) 0.0243(13) 0.0016(10) -0.0016(11) -0.0004(11)
C2 0.0240(15) 0.0230(15) 0.0319(15) -0.0005(11) 0.0038(12) -0.0022(12)
C3 0.0251(15) 0.0218(15) 0.0276(14) -0.0022(11) -0.0007(11) 0.0005(11)
C4 0.0277(16) 0.0223(15) 0.0255(14) -0.0002(11) -0.0008(11) -0.0034(11)
C5 0.0267(15) 0.0235(15) 0.0254(14) 0.0004(11) -0.0001(11) -0.0004(12)
C6 0.0319(16) 0.0205(15) 0.0265(14) -0.0016(11) 0.0020(12) 0.0022(12)
C7 0.0244(15) 0.0225(16) 0.0285(16) -0.0026(11) 0.0017(12) -0.0028(12)
O1 0.0445(12) 0.0229(10) 0.0308(11) 0.0020(9) -0.0040(9) -0.0068(9)
O2 0.0541(13) 0.0223(11) 0.0349(11) 0.0009(9) -0.0013(9) -0.0136(10)
C8 0.0213(15) 0.0208(15) 0.0325(16) 0.0014(12) 0.0030(11) 0.0014(12)
O3 0.0458(13) 0.0266(11) 0.0295(11) -0.0026(9) -0.0038(9) 0.0042(9)
O4 0.0600(14) 0.0207(11) 0.0358(11) -0.0014(9) -0.0001(10) 0.0101(10)
C9 0.0330(18) 0.0273(16) 0.0296(15) 0.0026(13) 0.0018(13) 0.0018(14)
O5 0.0299(13) 0.0645(16) 0.0660(16) -0.0194(13) 0.0059(11) -0.0084(12)
O6 0.0394(13) 0.0545(15) 0.0542(14) -0.0203(12) 0.0135(11) -0.0002(11)
N1 0.055(2) 0.064(2) 0.0557(19) 0.0045(15) 0.0195(15) 0.0112(17)
C10 0.048(2) 0.0356(18) 0.0335(17) 0.0059(14) -0.0010(15) 0.0000(16)
C11 0.0392(19) 0.046(2) 0.057(2) -0.0082(16) -0.0007(15) 0.0070(16)

loop_
_atom_type_symbol
_atom_type_description
_atom_type_scat_dispersion_real
_atom_type_scat_dispersion_imag
_atom_type_scat_source
C C 0.0033 0.0016 'International Tables Vol C Tables 4.2.6.8 and 6.1.1.4'
H H 0.0000 0.0000 'International Tables Vol C Tables 4.2.6.8 and 6.1.1.4'
O O 0.0106 0.0060 'International Tables Vol C Tables 4.2.6.8 and 6.1.1.4'
N N 0.0061 0.0033 'International Tables Vol C Tables 4.2.6.8 and 6.1.1.4'

loop_
_geom_angle_atom_site_label_1
_geom_angle_atom_site_label_2
_geom_angle_atom_site_label_3
_geom_angle
_geom_angle_site_symmetry_1
_geom_angle_site_symmetry_3
_geom_angle_publ_flag
C7 C1 C2 109.9(2) . . ?
C7 C1 C6 108.9(2) . . ?
C2 C1 C6 111.0(2) . . ?
C7 C1 H1 109.0 . . ?
C2 C1 H1 109.0 . . ?
C6 C1 H1 109.0 . . ?
C1 C2 C3 111.6(2) . . ?
C1 C2 H2A 109.3 . . ?
C3 C2 H2A 109.3 . . ?
C1 C2 H2B 109.3 . . ?
C3 C2 H2B 109.3 . . ?
H2A C2 H2B 108.0 . . ?
C8 C3 C2 110.1(2) . . ?
C8 C3 C4 109.8(2) . . ?
C2 C3 C4 111.1(2) . . ?
C8 C3 H3 108.6 . . ?
C2 C3 H3 108.6 . . ?
C4 C3 H3 108.6 . . ?
C5 C4 C3 111.1(2) . . ?
C5 C4 H4A 109.4 . . ?
C3 C4 H4A 109.4 . . ?
C5 C4 H4B 109.4 . . ?
C3 C4 H4B 109.4 . . ?
H4A C4 H4B 108.0 . . ?
C9 C5 C4 111.0(2) . . ?
C9 C5 C6 109.0(2) . . ?
C4 C5 C6 110.7(2) . . ?
C9 C5 H5 108.7 . . ?
C4 C5 H5 108.7 . . ?
C6 C5 H5 108.7 . . ?
C5 C6 C1 111.0(2) . . ?
C5 C6 H6A 109.4 . . ?
C1 C6 H6A 109.4 . . ?
C5 C6 H6B 109.4 . . ?
C1 C6 H6B 109.4 . . ?
H6A C6 H6B 108.0 . . ?
O1 C7 O2 122.6(2) . . ?
O1 C7 C1 122.3(2) . . ?
O2 C7 C1 115.1(2) . . ?
C7 O2 H2 112.1(18) . . ?
O3 C8 O4 122.4(2) . . ?
O3 C8 C3 123.5(2) . . ?
O4 C8 C3 114.1(2) . . ?
C8 O4 H4 112.9(19) . . ?
O5 C9 O6 122.1(3) . . ?
O5 C9 C5 125.6(3) . . ?
O6 C9 C5 112.3(2) . . ?
C9 O6 H6 109.7(19) . . ?
N1 C10 C11 179.4(3) . . ?
C10 C11 H11A 109.5 . . ?
C10 C11 H11B 109.5 . . ?
H11A C11 H11B 109.5 . . ?
C10 C11 H11C 109.5 . . ?
H11A C11 H11C 109.5 . . ?
H11B C11 H11C 109.5 . . ?

loop_
_geom_bond_atom_site_label_1
_geom_bond_atom_site_label_2
_geom_bond_distance
_geom_bond_site_symmetry_2
_geom_bond_publ_flag
C1 C7 1.502(4) . ?
C1 C2 1.525(4) . ?
C1 C6 1.545(4) . ?
C1 H1 1.0000 . ?
C2 C3 1.532(4) . ?
C2 H2A 0.9900 . ?
C2 H2B 0.9900 . ?
C3 C8 1.504(4) . ?
C3 C4 1.535(4) . ?
C3 H3 1.0000 . ?
C4 C5 1.520(3) . ?
C4 H4A 0.9900 . ?
C4 H4B 0.9900 . ?
C5 C9 1.500(4) . ?
C5 C6 1.540(3) . ?
C5 H5 1.0000 . ?
C6 H6A 0.9900 . ?
C6 H6B 0.9900 . ?
C7 O1 1.231(3) . ?
C7 O2 1.309(3) . ?
O2 H2 0.85(2) . ?
C8 O3 1.225(3) . ?
C8 O4 1.316(3) . ?
O4 H4 0.84(2) . ?
C9 O5 1.192(3) . ?
C9 O6 1.340(3) . ?
O6 H6 0.85(3) . ?
N1 C10 1.132(4) . ?
C10 C11 1.454(4) . ?
C11 H11A 0.9800 . ?
C11 H11B 0.9800 . ?
C11 H11C 0.9800 . ?

loop_
_geom_hbond_atom_site_label_D
_geom_hbond_atom_site_label_H
_geom_hbond_atom_site_label_A
_geom_hbond_distance_DH
_geom_hbond_distance_HA
_geom_hbond_distance_DA
_geom_hbond_angle_DHA
_geom_hbond_site_symmetry_A
O2 H2 O3 1.02 1.68 2.694(3) 177.4 3_545
O4 H4 O1 1.02 1.65 2.665(3) 177.1 3
O6 H6 N1 1.02 1.79 2.95(4) 167.0 5_655
C11 H11A O5 1.08 2.44 3.250(4) 132.6 1_455

loop_
_geom_torsion_atom_site_label_1
_geom_torsion_atom_site_label_2
_geom_torsion_atom_site_label_3
_geom_torsion_atom_site_label_4
_geom_torsion
_geom_torsion_site_symmetry_1
_geom_torsion_site_symmetry_2
_geom_torsion_site_symmetry_3
_geom_torsion_site_symmetry_4
_geom_torsion_publ_flag
C7 C1 C2 C3 175.3(2) . . . . ?
C6 C1 C2 C3 54.7(3) . . . . ?
C1 C2 C3 C8 -177.2(2) . . . . ?
C1 C2 C3 C4 -55.4(3) . . . . ?
C8 C3 C4 C5 178.4(2) . . . . ?
C2 C3 C4 C5 56.5(3) . . . . ?
C3 C4 C5 C9 -178.1(2) . . . . ?
C3 C4 C5 C6 -57.0(3) . . . . ?
C9 C5 C6 C1 178.6(2) . . . . ?
C4 C5 C6 C1 56.3(3) . . . . ?
C7 C1 C6 C5 -176.2(2) . . . . ?
C2 C1 C6 C5 -55.1(3) . . . . ?
C2 C1 C7 O1 -35.5(3) . . . . ?
C6 C1 C7 O1 86.3(3) . . . . ?
C2 C1 C7 O2 146.5(2) . . . . ?
C6 C1 C7 O2 -91.7(3) . . . . ?
C2 C3 C8 O3 36.8(3) . . . . ?
C4 C3 C8 O3 -85.8(3) . . . . ?
C2 C3 C8 O4 -144.1(2) . . . . ?
C4 C3 C8 O4 93.4(3) . . . . ?
C4 C5 C9 O5 15.5(4) . . . . ?
C6 C5 C9 O5 -106.6(3) . . . . ?
C4 C5 C9 O6 -166.3(2) . . . . ?
C6 C5 C9 O6 71.5(3) . . . . ?
